data_7044152
loop_
_publ_author_name
'SPECKLIN, David'
'Fliedel, Christophe'
'Hild, Fr\'ed\'eric'
'Mameri, Samir'
'Karmazin, Lydia'
'Bailly, Corinne'
'Dagorne, Samuel'

_publ_section_title
;
 Mononuclear Salen-gallium complexes for iso-selective ring-opening
 polymerization (ROP) of rac-lactide
;
_journal_name_full 'Dalton Trans.'
_journal_paper_doi 10.1039/C7DT02730C
_journal_year 2017
_chemical_formula_moiety 'C25 H25 Ga N2 O3'
_chemical_formula_sum 'C25 H25 Ga N2 O3'
_chemical_formula_weight 471.19
_chemical_name_systematic
;
 ?
;
_space_group_crystal_system triclinic
_space_group_IT_number 2
_space_group_name_Hall '-P 1'
_space_group_name_H-M_alt 'P -1'
_symmetry_space_group_name_Hall '-P 1'
_symmetry_space_group_name_H-M 'P -1'
_atom_sites_solution_hydrogens geom
_audit_creation_method SHELXL-2013
_audit_update_record
;
2017-03-24 deposited with the CCDC.
2017-09-08 downloaded from the CCDC.
;
_cell_angle_alpha 80.6510(10)
_cell_angle_beta 71.1630(10)
_cell_angle_gamma 87.5770(10)
_cell_formula_units_Z 2
_cell_length_a 9.1244(4)
_cell_length_b 9.6705(5)
_cell_length_c 13.0817(6)
_cell_measurement_reflns_used 5755
_cell_measurement_temperature 173(2)
_cell_measurement_theta_max 27.93
_cell_measurement_theta_min 2.41
_cell_volume 1077.90(9)
_computing_cell_refinement 'Bruker SAINT'
_computing_data_collection 'Bruker APEX2'
_computing_data_reduction 'Bruker SAINT'
_computing_molecular_graphics 'Bruker SHELXTL'
_computing_publication_material 'Bruker SHELXTL'
_computing_structure_refinement 'SHELXL-2013 (Sheldrick 2013)'
_computing_structure_solution 'SHELXS-97 (Sheldrick 2008)'
_diffrn_ambient_temperature 173(2)
_diffrn_measured_fraction_theta_full 0.999
_diffrn_measured_fraction_theta_max 0.996
_diffrn_measurement_device_type 'Bruker APEX-II CCD'
_diffrn_measurement_method '\f and \w scans'
_diffrn_radiation_monochromator triumph
_diffrn_radiation_type MoK\a
_diffrn_radiation_wavelength 0.71073
_diffrn_reflns_av_R_equivalents 0.0221
_diffrn_reflns_av_unetI/netI 0.0270
_diffrn_reflns_Laue_measured_fraction_full 0.999
_diffrn_reflns_Laue_measured_fraction_max 0.996
_diffrn_reflns_limit_h_max 12
_diffrn_reflns_limit_h_min -12
_diffrn_reflns_limit_k_max 12
_diffrn_reflns_limit_k_min -12
_diffrn_reflns_limit_l_max 17
_diffrn_reflns_limit_l_min -17
_diffrn_reflns_number 13711
_diffrn_reflns_point_group_measured_fraction_full 0.999
_diffrn_reflns_point_group_measured_fraction_max 0.996
_diffrn_reflns_theta_full 25.242
_diffrn_reflns_theta_max 28.009
_diffrn_reflns_theta_min 2.134
_diffrn_source 'sealed tube'
_exptl_absorpt_coefficient_mu 1.306
_exptl_absorpt_correction_T_max 0.7456
_exptl_absorpt_correction_T_min 0.6805
_exptl_absorpt_correction_type multi-scan
_exptl_absorpt_process_details sadabs
_exptl_crystal_colour yellow
_exptl_crystal_density_diffrn 1.452
_exptl_crystal_description block
_exptl_crystal_F_000 488
_exptl_crystal_size_max 0.200
_exptl_crystal_size_mid 0.180
_exptl_crystal_size_min 0.100
_refine_diff_density_max 0.523
_refine_diff_density_min -0.247
_refine_diff_density_rms 0.053
_refine_ls_extinction_method none
_refine_ls_goodness_of_fit_ref 1.030
_refine_ls_hydrogen_treatment constr
_refine_ls_matrix_type full
_refine_ls_number_parameters 282
_refine_ls_number_reflns 5176
_refine_ls_number_restraints 0
_refine_ls_restrained_S_all 1.030
_refine_ls_R_factor_all 0.0365
_refine_ls_R_factor_gt 0.0288
_refine_ls_shift/su_max 0.001
_refine_ls_shift/su_mean 0.000
_refine_ls_structure_factor_coef Fsqd
_refine_ls_weighting_details 'w=1/[\s^2^(Fo^2^)+(0.0335P)^2^+0.4702P] where P=(Fo^2^+2Fc^2^)/3'
_refine_ls_weighting_scheme calc
_refine_ls_wR_factor_gt 0.0681
_refine_ls_wR_factor_ref 0.0710
_reflns_Friedel_coverage 0.000
_reflns_number_gt 4543
_reflns_number_total 5176
_reflns_threshold_expression 'I > 2\s(I)'
_cod_data_source_file c7dt02730c2.cif
_cod_data_source_block sdcf140425
_cod_database_code 7044152
_shelx_space_group_comment
;
The symmetry employed for this shelxl refinement is uniquely defined
by the following loop, which should always be used as a source of
symmetry information in preference to the above space-group names.
They are only intended as comments.
;
_shelx_estimated_absorpt_t_min 0.780
_shelx_estimated_absorpt_t_max 0.880
_shelxl_version_number 2013-4

loop_
_space_group_symop_operation_xyz
'x, y, z'
'-x, -y, -z'

loop_
_atom_site_label
_atom_site_type_symbol
_atom_site_fract_x
_atom_site_fract_y
_atom_site_fract_z
_atom_site_U_iso_or_equiv
_atom_site_adp_type
_atom_site_occupancy
_atom_site_site_symmetry_order
_atom_site_calc_flag
_atom_site_refinement_flags_posn
_atom_site_refinement_flags_adp
C1 C 0.1324(2) 0.37639(18) 0.23725(15) 0.0276(4) Uani 1 1 d . .
C2 C 0.1352(2) 0.4583(2) 0.13600(16) 0.0337(4) Uani 1 1 d . .
C3 C 0.0226(3) 0.5596(2) 0.13552(19) 0.0425(5) Uani 1 1 d . .
H3 H 0.0250 0.6150 0.0680 0.051 Uiso 1 1 calc R U
C4 C -0.0939(3) 0.5826(2) 0.2311(2) 0.0482(6) Uani 1 1 d . .
H4 H -0.1719 0.6497 0.2278 0.058 Uiso 1 1 calc R U
C5 C -0.0946(2) 0.5079(2) 0.32894(19) 0.0403(5) Uani 1 1 d . .
H5 H -0.1721 0.5251 0.3942 0.048 Uiso 1 1 calc R U
C6 C 0.0190(2) 0.40455(19) 0.33469(16) 0.0306(4) Uani 1 1 d . .
C7 C 0.2572(3) 0.4308(3) 0.03352(17) 0.0468(5) Uani 1 1 d . .
H7A H 0.2460 0.4966 -0.0288 0.070 Uiso 1 1 calc R U
H7B H 0.2459 0.3346 0.0222 0.070 Uiso 1 1 calc R U
H7C H 0.3598 0.4431 0.0400 0.070 Uiso 1 1 calc R U
C8 C 0.0110(2) 0.33165(19) 0.44099(16) 0.0305(4) Uani 1 1 d . .
H8 H -0.0702 0.3563 0.5017 0.037 Uiso 1 1 calc R U
C9 C 0.33485(19) -0.12732(18) 0.31356(15) 0.0267(4) Uani 1 1 d . .
C10 C 0.3565(2) -0.2216(2) 0.23763(16) 0.0323(4) Uani 1 1 d . .
C11 C 0.4017(3) -0.3579(2) 0.26409(19) 0.0420(5) Uani 1 1 d . .
H11 H 0.4152 -0.4207 0.2130 0.050 Uiso 1 1 calc R U
C12 C 0.4279(3) -0.4058(2) 0.3630(2) 0.0467(5) Uani 1 1 d . .
H12 H 0.4589 -0.4996 0.3791 0.056 Uiso 1 1 calc R U
C13 C 0.4085(2) -0.3157(2) 0.43645(18) 0.0401(5) Uani 1 1 d . .
H13 H 0.4268 -0.3477 0.5038 0.048 Uiso 1 1 calc R U
C14 C 0.3616(2) -0.17580(19) 0.41465(15) 0.0299(4) Uani 1 1 d . .
C15 C 0.3315(3) -0.1722(2) 0.12939(18) 0.0455(5) Uani 1 1 d . .
H15A H 0.3504 -0.2495 0.0869 0.068 Uiso 1 1 calc R U
H15B H 0.4032 -0.0945 0.0889 0.068 Uiso 1 1 calc R U
H15C H 0.2247 -0.1403 0.1419 0.068 Uiso 1 1 calc R U
C16 C 0.3294(2) -0.0927(2) 0.50109(15) 0.0322(4) Uani 1 1 d . .
H16 H 0.3351 -0.1363 0.5702 0.039 Uiso 1 1 calc R U
C17 C 0.0796(2) 0.1686(2) 0.57603(15) 0.0340(4) Uani 1 1 d . .
H17A H 0.0033 0.0908 0.5968 0.041 Uiso 1 1 calc R U
H17B H 0.0402 0.2378 0.6263 0.041 Uiso 1 1 calc R U
C18 C 0.2360(2) 0.1134(2) 0.58203(15) 0.0352(4) Uani 1 1 d . .
H18A H 0.3070 0.1914 0.5752 0.042 Uiso 1 1 calc R U
H18B H 0.2240 0.0502 0.6519 0.042 Uiso 1 1 calc R U
C19 C 0.5798(2) 0.2895(2) 0.22358(16) 0.0333(4) Uani 1 1 d . .
H19A H 0.6317 0.3771 0.2240 0.040 Uiso 1 1 calc R U
H19B H 0.5198 0.3107 0.1721 0.040 Uiso 1 1 calc R U
C20 C 0.7007(2) 0.1813(2) 0.18478(14) 0.0292(4) Uani 1 1 d . .
C21 C 0.8508(2) 0.1932(2) 0.18743(16) 0.0359(4) Uani 1 1 d . .
H21 H 0.8791 0.2740 0.2097 0.043 Uiso 1 1 calc R U
C22 C 0.9591(2) 0.0912(2) 0.15868(16) 0.0389(5) Uani 1 1 d . .
H22 H 1.0615 0.1022 0.1599 0.047 Uiso 1 1 calc R U
C23 C 0.9173(3) -0.0286(2) 0.12766(17) 0.0429(5) Uani 1 1 d . .
H23 H 0.9911 -0.1003 0.1091 0.051 Uiso 1 1 calc R U
C24 C 0.7677(3) -0.0439(2) 0.12370(16) 0.0415(5) Uani 1 1 d . .
H24 H 0.7387 -0.1255 0.1028 0.050 Uiso 1 1 calc R U
C25 C 0.6628(2) 0.0622(2) 0.15089(15) 0.0369(4) Uani 1 1 d . .
H25 H 0.5619 0.0536 0.1463 0.044 Uiso 1 1 calc R U
N1 N 0.10474(17) 0.23539(16) 0.46132(12) 0.0276(3) Uani 1 1 d . .
N2 N 0.29351(17) 0.03739(17) 0.48966(12) 0.0291(3) Uani 1 1 d . .
O1 O 0.23417(15) 0.27596(14) 0.23453(10) 0.0318(3) Uani 1 1 d . .
O2 O 0.28558(15) 0.00075(12) 0.28668(10) 0.0278(3) Uani 1 1 d . .
O3 O 0.47895(14) 0.24269(13) 0.32837(10) 0.0278(3) Uani 1 1 d . .
Ga1 Ga 0.28931(2) 0.16167(2) 0.34896(2) 0.02313(6) Uani 1 1 d . .

loop_
_atom_site_aniso_label
_atom_site_aniso_U_11
_atom_site_aniso_U_22
_atom_site_aniso_U_33
_atom_site_aniso_U_23
_atom_site_aniso_U_13
_atom_site_aniso_U_12
C1 0.0268(9) 0.0235(8) 0.0360(9) -0.0012(7) -0.0161(8) -0.0049(7)
C2 0.0339(10) 0.0288(9) 0.0414(10) 0.0049(8) -0.0204(9) -0.0075(7)
C3 0.0494(13) 0.0283(10) 0.0563(13) 0.0068(9) -0.0316(11) -0.0038(9)
C4 0.0488(13) 0.0297(11) 0.0732(16) -0.0063(11) -0.0312(12) 0.0105(9)
C5 0.0381(11) 0.0291(10) 0.0563(13) -0.0106(9) -0.0173(10) 0.0048(8)
C6 0.0282(9) 0.0250(9) 0.0426(10) -0.0076(8) -0.0157(8) -0.0011(7)
C7 0.0468(13) 0.0547(14) 0.0365(11) 0.0111(10) -0.0186(10) -0.0030(10)
C8 0.0248(9) 0.0304(9) 0.0360(10) -0.0102(8) -0.0064(8) -0.0030(7)
C9 0.0198(8) 0.0262(9) 0.0334(9) 0.0003(7) -0.0096(7) -0.0019(6)
C10 0.0288(9) 0.0293(9) 0.0414(10) -0.0057(8) -0.0147(8) 0.0009(7)
C11 0.0411(12) 0.0326(11) 0.0549(13) -0.0115(10) -0.0173(10) 0.0056(9)
C12 0.0469(13) 0.0300(10) 0.0612(14) 0.0000(10) -0.0191(11) 0.0109(9)
C13 0.0363(11) 0.0372(11) 0.0431(11) 0.0068(9) -0.0147(9) 0.0055(9)
C14 0.0260(9) 0.0279(9) 0.0327(9) 0.0043(7) -0.0095(7) -0.0006(7)
C15 0.0604(14) 0.0398(12) 0.0489(13) -0.0157(10) -0.0315(11) 0.0081(10)
C16 0.0296(9) 0.0369(10) 0.0276(9) 0.0071(8) -0.0113(7) -0.0021(8)
C17 0.0358(10) 0.0376(10) 0.0237(8) -0.0048(8) -0.0023(8) -0.0038(8)
C18 0.0418(11) 0.0414(11) 0.0229(8) -0.0008(8) -0.0123(8) -0.0051(9)
C19 0.0296(9) 0.0321(10) 0.0348(10) 0.0028(8) -0.0089(8) -0.0031(7)
C20 0.0279(9) 0.0348(10) 0.0216(8) 0.0017(7) -0.0056(7) -0.0066(7)
C21 0.0326(10) 0.0377(11) 0.0378(10) -0.0018(8) -0.0126(8) -0.0089(8)
C22 0.0261(9) 0.0520(13) 0.0348(10) -0.0045(9) -0.0050(8) -0.0039(9)
C23 0.0411(12) 0.0474(12) 0.0323(10) -0.0073(9) -0.0013(9) 0.0065(9)
C24 0.0459(12) 0.0480(12) 0.0294(10) -0.0138(9) -0.0062(9) -0.0045(10)
C25 0.0336(10) 0.0491(12) 0.0288(9) -0.0078(9) -0.0095(8) -0.0072(9)
N1 0.0251(7) 0.0305(8) 0.0254(7) -0.0035(6) -0.0058(6) -0.0021(6)
N2 0.0280(8) 0.0356(8) 0.0222(7) 0.0013(6) -0.0086(6) -0.0022(6)
O1 0.0314(7) 0.0358(7) 0.0270(6) 0.0006(5) -0.0111(5) 0.0074(5)
O2 0.0338(7) 0.0234(6) 0.0296(6) -0.0007(5) -0.0166(5) 0.0006(5)
O3 0.0262(6) 0.0345(7) 0.0251(6) -0.0066(5) -0.0107(5) 0.0015(5)
Ga1 0.02255(10) 0.02477(10) 0.02116(9) -0.00037(7) -0.00722(7) -0.00052(7)

loop_
_atom_type_symbol
_atom_type_description
_atom_type_scat_dispersion_real
_atom_type_scat_dispersion_imag
_atom_type_scat_source
C C 0.0033 0.0016 'International Tables Vol C Tables 4.2.6.8 and 6.1.1.4'
H H 0.0000 0.0000 'International Tables Vol C Tables 4.2.6.8 and 6.1.1.4'
N N 0.0061 0.0033 'International Tables Vol C Tables 4.2.6.8 and 6.1.1.4'
O O 0.0106 0.0060 'International Tables Vol C Tables 4.2.6.8 and 6.1.1.4'
Ga Ga 0.2307 1.6083 'International Tables Vol C Tables 4.2.6.8 and 6.1.1.4'

loop_
_geom_angle_atom_site_label_1
_geom_angle_atom_site_label_2
_geom_angle_atom_site_label_3
_geom_angle
O1 C1 C6 123.52(16)
O1 C1 C2 117.49(17)
C6 C1 C2 118.97(17)
C3 C2 C1 118.80(19)
C3 C2 C7 122.25(18)
C1 C2 C7 118.95(17)
C2 C3 C4 122.2(2)
C2 C3 H3 118.9
C4 C3 H3 118.9
C5 C4 C3 119.46(19)
C5 C4 H4 120.3
C3 C4 H4 120.3
C4 C5 C6 120.8(2)
C4 C5 H5 119.6
C6 C5 H5 119.6
C1 C6 C5 119.65(18)
C1 C6 C8 123.02(16)
C5 C6 C8 117.33(18)
C2 C7 H7A 109.5
C2 C7 H7B 109.5
H7A C7 H7B 109.5
C2 C7 H7C 109.5
H7A C7 H7C 109.5
H7B C7 H7C 109.5
N1 C8 C6 125.61(17)
N1 C8 H8 117.2
C6 C8 H8 117.2
O2 C9 C10 117.35(15)
O2 C9 C14 124.03(16)
C10 C9 C14 118.58(16)
C11 C10 C9 119.35(18)
C11 C10 C15 121.05(18)
C9 C10 C15 119.60(17)
C10 C11 C12 122.2(2)
C10 C11 H11 118.9
C12 C11 H11 118.9
C13 C12 C11 118.97(19)
C13 C12 H12 120.5
C11 C12 H12 120.5
C12 C13 C14 121.53(19)
C12 C13 H13 119.2
C14 C13 H13 119.2
C13 C14 C9 119.34(18)
C13 C14 C16 117.55(17)
C9 C14 C16 122.85(16)
C10 C15 H15A 109.5
C10 C15 H15B 109.5
H15A C15 H15B 109.5
C10 C15 H15C 109.5
H15A C15 H15C 109.5
H15B C15 H15C 109.5
N2 C16 C14 123.41(16)
N2 C16 H16 118.3
C14 C16 H16 118.3
N1 C17 C18 106.69(14)
N1 C17 H17A 110.4
C18 C17 H17A 110.4
N1 C17 H17B 110.4
C18 C17 H17B 110.4
H17A C17 H17B 108.6
N2 C18 C17 104.14(14)
N2 C18 H18A 110.9
C17 C18 H18A 110.9
N2 C18 H18B 110.9
C17 C18 H18B 110.9
H18A C18 H18B 108.9
O3 C19 C20 111.50(15)
O3 C19 H19A 109.3
C20 C19 H19A 109.3
O3 C19 H19B 109.3
C20 C19 H19B 109.3
H19A C19 H19B 108.0
C21 C20 C25 117.81(18)
C21 C20 C19 121.21(17)
C25 C20 C19 120.89(17)
C22 C21 C20 121.79(19)
C22 C21 H21 119.1
C20 C21 H21 119.1
C21 C22 C23 119.31(19)
C21 C22 H22 120.3
C23 C22 H22 120.3
C22 C23 C24 120.5(2)
C22 C23 H23 119.8
C24 C23 H23 119.8
C25 C24 C23 118.6(2)
C25 C24 H24 120.7
C23 C24 H24 120.7
C24 C25 C20 122.00(19)
C24 C25 H25 119.0
C20 C25 H25 119.0
C8 N1 C17 119.06(16)
C8 N1 Ga1 126.15(13)
C17 N1 Ga1 114.79(11)
C16 N2 C18 122.47(15)
C16 N2 Ga1 126.93(13)
C18 N2 Ga1 110.41(12)
C1 O1 Ga1 131.00(12)
C9 O2 Ga1 128.36(11)
C19 O3 Ga1 121.21(11)
O3 Ga1 O2 118.58(6)
O3 Ga1 O1 99.30(6)
O2 Ga1 O1 91.14(5)
O3 Ga1 N1 115.65(6)
O2 Ga1 N1 124.78(6)
O1 Ga1 N1 89.90(6)
O3 Ga1 N2 92.21(6)
O2 Ga1 N2 89.52(6)
O1 Ga1 N2 166.49(6)
N1 Ga1 N2 78.69(6)

loop_
_geom_bond_atom_site_label_1
_geom_bond_atom_site_label_2
_geom_bond_distance
C1 O1 1.312(2)
C1 C6 1.416(3)
C1 C2 1.422(2)
C2 C3 1.390(3)
C2 C7 1.495(3)
C3 C4 1.398(3)
C3 H3 0.9500
C4 C5 1.362(3)
C4 H4 0.9500
C5 C6 1.420(3)
C5 H5 0.9500
C6 C8 1.434(3)
C7 H7A 0.9800
C7 H7B 0.9800
C7 H7C 0.9800
C8 N1 1.291(2)
C8 H8 0.9500
C9 O2 1.332(2)
C9 C10 1.418(3)
C9 C14 1.423(2)
C10 C11 1.387(3)
C10 C15 1.505(3)
C11 C12 1.393(3)
C11 H11 0.9500
C12 C13 1.364(3)
C12 H12 0.9500
C13 C14 1.414(3)
C13 H13 0.9500
C14 C16 1.440(3)
C15 H15A 0.9800
C15 H15B 0.9800
C15 H15C 0.9800
C16 N2 1.283(2)
C16 H16 0.9500
C17 N1 1.482(2)
C17 C18 1.524(3)
C17 H17A 0.9900
C17 H17B 0.9900
C18 N2 1.457(2)
C18 H18A 0.9900
C18 H18B 0.9900
C19 O3 1.396(2)
C19 C20 1.511(3)
C19 H19A 0.9900
C19 H19B 0.9900
C20 C21 1.391(3)
C20 C25 1.393(3)
C21 C22 1.375(3)
C21 H21 0.9500
C22 C23 1.393(3)
C22 H22 0.9500
C23 C24 1.398(3)
C23 H23 0.9500
C24 C25 1.382(3)
C24 H24 0.9500
C25 H25 0.9500
N1 Ga1 2.0360(15)
N2 Ga1 2.0388(14)
O1 Ga1 1.9019(12)
O2 Ga1 1.8764(12)
O3 Ga1 1.8509(12)

loop_
_geom_torsion_atom_site_label_1
_geom_torsion_atom_site_label_2
_geom_torsion_atom_site_label_3
_geom_torsion_atom_site_label_4
_geom_torsion
O1 C1 C2 C3 176.02(17)
C6 C1 C2 C3 -2.5(3)
O1 C1 C2 C7 -2.9(3)
C6 C1 C2 C7 178.55(18)
C1 C2 C3 C4 -0.6(3)
C7 C2 C3 C4 178.2(2)
C2 C3 C4 C5 2.8(3)
C3 C4 C5 C6 -1.7(3)
O1 C1 C6 C5 -174.86(17)
C2 C1 C6 C5 3.6(3)
O1 C1 C6 C8 4.2(3)
C2 C1 C6 C8 -177.32(16)
C4 C5 C6 C1 -1.5(3)
C4 C5 C6 C8 179.36(19)
C1 C6 C8 N1 1.2(3)
C5 C6 C8 N1 -179.73(18)
O2 C9 C10 C11 -177.42(17)
C14 C9 C10 C11 0.5(3)
O2 C9 C10 C15 3.1(3)
C14 C9 C10 C15 -179.01(18)
C9 C10 C11 C12 -0.5(3)
C15 C10 C11 C12 179.0(2)
C10 C11 C12 C13 0.0(4)
C11 C12 C13 C14 0.4(3)
C12 C13 C14 C9 -0.4(3)
C12 C13 C14 C16 174.1(2)
O2 C9 C14 C13 177.67(17)
C10 C9 C14 C13 -0.1(3)
O2 C9 C14 C16 3.6(3)
C10 C9 C14 C16 -174.20(17)
C13 C14 C16 N2 176.43(18)
C9 C14 C16 N2 -9.4(3)
N1 C17 C18 N2 -48.60(19)
O3 C19 C20 C21 -101.5(2)
O3 C19 C20 C25 74.9(2)
C25 C20 C21 C22 -0.5(3)
C19 C20 C21 C22 175.97(18)
C20 C21 C22 C23 -1.0(3)
C21 C22 C23 C24 1.2(3)
C22 C23 C24 C25 0.2(3)
C23 C24 C25 C20 -1.8(3)
C21 C20 C25 C24 2.0(3)
C19 C20 C25 C24 -174.52(18)
C6 C8 N1 C17 -179.22(16)
C6 C8 N1 Ga1 0.4(3)
C18 C17 N1 C8 -155.35(17)
C18 C17 N1 Ga1 25.01(18)
C14 C16 N2 C18 169.27(17)
C14 C16 N2 Ga1 -5.2(3)
C17 C18 N2 C16 -122.49(18)
C17 C18 N2 Ga1 52.82(16)
C6 C1 O1 Ga1 -11.5(3)
C2 C1 O1 Ga1 170.02(12)
C10 C9 O2 Ga1 -164.15(12)
C14 C9 O2 Ga1 18.1(2)
C20 C19 O3 Ga1 -96.58(16)
C19 O3 Ga1 O2 58.48(14)
C19 O3 Ga1 O1 -37.96(13)
C19 O3 Ga1 N1 -132.35(13)
C19 O3 Ga1 N2 149.14(13)
C9 O2 Ga1 O3 68.38(15)
C9 O2 Ga1 O1 169.62(15)
C9 O2 Ga1 N1 -99.71(15)
C9 O2 Ga1 N2 -23.88(15)
